data_2211673
loop_
_publ_author_name
'Xu, Wei-Dong'
'Shu, Mou-Hai'

_publ_section_title Bis[\m-1,3-bis(imidazol-1-yl)benzene-\k^2^<i>N</i>^3^:<i>N</i>^3'^]bis[diazidozinc(II)]
_journal_coeditor_code XU2146
_journal_issue 12
_journal_name_full 'Acta Crystallographica Section E'
_journal_page_first m3341
_journal_page_last m3342
_journal_paper_doi 10.1107/S1600536806047313
_journal_volume 62
_journal_year 2006
_chemical_formula_iupac '[Zn2 (N3)4 (C12 H10 N4)2]'
_chemical_formula_moiety 'C24 H20 N20 Zn2'
_chemical_formula_sum 'C24 H20 N20 Zn2'
_chemical_formula_weight 719.34
_chemical_name_systematic
;
Bis[\m-1,3-bis(imidazol-1-yl)benzene-\k^2^N^3^:N^3'^]bis[diazidozinc(II)]
;
_space_group_IT_number 2
_symmetry_cell_setting triclinic
_symmetry_space_group_name_Hall '-P 1'
_symmetry_space_group_name_H-M 'P -1'
_atom_sites_solution_hydrogens geom
_atom_sites_solution_primary direct
_atom_sites_solution_secondary difmap
_audit_creation_method SHELXL-97
_cell_angle_alpha 93.867(2)
_cell_angle_beta 105.193(2)
_cell_angle_gamma 99.152(2)
_cell_formula_units_Z 1
_cell_length_a 7.4056(9)
_cell_length_b 8.9749(10)
_cell_length_c 11.4207(13)
_cell_measurement_reflns_used 2222
_cell_measurement_temperature 293(2)
_cell_measurement_theta_max 27.6
_cell_measurement_theta_min 2.3
_cell_volume 718.46(14)
_computing_cell_refinement 'SAINT (Bruker, 2000)'
_computing_data_collection 'SMART (Bruker, 2000)'
_computing_data_reduction SAINT
_computing_molecular_graphics 'SHELXTL (Sheldrick, 2000)'
_computing_publication_material SHELXTL
_computing_structure_refinement 'SHELXL97 (Sheldrick, 1997)'
_computing_structure_solution 'SHELXS97 (Sheldrick, 1997)'
_diffrn_ambient_temperature 293(2)
_diffrn_measured_fraction_theta_full 0.99
_diffrn_measured_fraction_theta_max 0.99
_diffrn_measurement_device_type 'Bruker SMART APEX CCD area-detector'
_diffrn_measurement_method '\f and \w'
_diffrn_radiation_monochromator graphite
_diffrn_radiation_source 'fine-focus sealed tube'
_diffrn_radiation_type MoK\a
_diffrn_radiation_wavelength 0.71073
_diffrn_reflns_av_R_equivalents 0.046
_diffrn_reflns_av_sigmaI/netI 0.047
_diffrn_reflns_limit_h_max 8
_diffrn_reflns_limit_h_min -8
_diffrn_reflns_limit_k_max 10
_diffrn_reflns_limit_k_min -10
_diffrn_reflns_limit_l_max 9
_diffrn_reflns_limit_l_min -13
_diffrn_reflns_number 3728
_diffrn_reflns_theta_full 25.3
_diffrn_reflns_theta_max 25.3
_diffrn_reflns_theta_min 1.8
_diffrn_standards_number 0
_exptl_absorpt_coefficient_mu 1.726
_exptl_absorpt_correction_T_max 0.730
_exptl_absorpt_correction_T_min 0.572
_exptl_absorpt_correction_type multi-scan
_exptl_absorpt_process_details '(SADABS; Sheldrick, 2003)'
_exptl_crystal_colour colorless
_exptl_crystal_density_diffrn 1.663
_exptl_crystal_density_method 'not measured'
_exptl_crystal_description block
_exptl_crystal_F_000 364
_exptl_crystal_size_max 0.34
_exptl_crystal_size_mid 0.25
_exptl_crystal_size_min 0.19
_refine_diff_density_max 0.51
_refine_diff_density_min -0.51
_refine_ls_extinction_method none
_refine_ls_goodness_of_fit_ref 1.222
_refine_ls_hydrogen_treatment constr
_refine_ls_matrix_type full
_refine_ls_number_parameters 208
_refine_ls_number_reflns 2574
_refine_ls_number_restraints 0
_refine_ls_restrained_S_all 1.222
_refine_ls_R_factor_all 0.045
_refine_ls_R_factor_gt 0.037
_refine_ls_shift/su_max 0.001
_refine_ls_shift/su_mean 0.000
_refine_ls_structure_factor_coef Fsqd
_refine_ls_weighting_details 'calc w=1/[\s^2^(Fo^2^)+(0.0795P)^2^] where P=(Fo^2^+2Fc^2^)/3'
_refine_ls_weighting_scheme calc
_refine_ls_wR_factor_gt 0.098
_refine_ls_wR_factor_ref 0.138
_reflns_number_gt 2267
_reflns_number_total 2574
_reflns_threshold_expression I>2\s(I)
_cod_data_source_file xu2146.cif
_cod_data_source_block I
_cod_depositor_comments
;
The following automatic conversions were performed:
'_symmetry_cell_setting' value 'Triclinic' changed to 'triclinic'
according to '/home/saulius/struct/CIF-dictionaries/cif_core.dic'
dictionary named 'cif_core.dic' version 2.4.1 from
2010-06-29.

'_geom_bond_publ_flag' value 'Y' changed to 'y' according to
'/home/saulius/struct/CIF-dictionaries/cif_core.dic' dictionary named
'cif_core.dic' version 2.4.1 from 2010-06-29 (4
times).

'_geom_angle_publ_flag' value 'Y' changed to 'y' according to
'/home/saulius/struct/CIF-dictionaries/cif_core.dic' dictionary named
'cif_core.dic' version 2.4.1 from 2010-06-29 (6 times).

Automatic conversion script
Id: cif_fix_enum 1527 2010-12-29 10:47:43Z saulius 

The following automatic conversions were performed:

'_symmetry_cell_setting' value 'Triclinic' changed to 'triclinic'
according to /home/saulius/struct/CIF-dictionaries/cif_core.dic
dictionary named 'cif_core.dic' version 2.4.1 from
2010-06-29.

'_geom_bond_publ_flag' value 'Y' changed to 'y'
according to /home/saulius/struct/CIF-dictionaries/cif_core.dic
dictionary named 'cif_core.dic' version 2.4.1 from 2010-06-29 (4
times).

'_geom_angle_publ_flag' value 'Y' changed to 'y' according
to /home/saulius/struct/CIF-dictionaries/cif_core.dic dictionary
named 'cif_core.dic' version 2.4.1 from 2010-06-29 (6 times).

Automatic conversion script
Id: cif_fix_values 1715 2011-07-08 13:25:40Z adriana 
;
_cod_database_code 2211673
_cod_database_fobs_code 2211673

loop_
_symmetry_equiv_pos_as_xyz
'x, y, z'
'-x, -y, -z'

loop_
_atom_site_type_symbol
_atom_site_label
_atom_site_fract_x
_atom_site_fract_y
_atom_site_fract_z
_atom_site_U_iso_or_equiv
_atom_site_adp_type
_atom_site_calc_flag
_atom_site_refinement_flags
_atom_site_occupancy
Zn Zn 0.69891(6) 0.84854(4) 0.70653(4) 0.0361(2) Uani d . 1
N N1 0.7275(4) 0.8897(3) 0.5413(3) 0.0364(7) Uani d . 1
N N2 0.7581(4) 0.8499(3) 0.3567(3) 0.0323(7) Uani d . 1
N N3 0.9009(4) 0.4132(3) 0.1487(3) 0.0332(7) Uani d . 1
N N4 1.0819(4) 0.2478(4) 0.2092(3) 0.0372(7) Uani d . 1
N N5 0.4687(6) 0.7009(5) 0.6942(4) 0.0593(11) Uani d . 1
N N6 0.3528(6) 0.6434(4) 0.6034(3) 0.0508(9) Uani d . 1
N N7 0.2380(8) 0.5827(5) 0.5179(5) 0.0895(17) Uani d . 1
N N8 0.7230(7) 1.0332(4) 0.8108(3) 0.0598(11) Uani d . 1
N N9 0.7140(5) 1.1595(4) 0.7806(3) 0.0413(8) Uani d . 1
N N10 0.7034(6) 1.2797(5) 0.7579(4) 0.0618(11) Uani d . 1
C C1 0.7326(6) 0.7866(4) 0.4559(3) 0.0392(9) Uani d . 1
H H1 0.7201 0.6831 0.4630 0.047 Uiso calc R 1
C C2 0.7518(6) 1.0268(4) 0.4941(4) 0.0397(9) Uani d . 1
H H2 0.7554 1.1211 0.5348 0.048 Uiso calc R 1
C C3 0.7694(6) 1.0038(4) 0.3814(4) 0.0413(9) Uani d . 1
H H3 0.7859 1.0773 0.3296 0.050 Uiso calc R 1
C C4 0.7609(5) 0.7649(4) 0.2455(3) 0.0327(8) Uani d . 1
C C5 0.6804(5) 0.8152(5) 0.1345(3) 0.0400(9) Uani d . 1
H H5 0.6300 0.9039 0.1317 0.048 Uiso calc R 1
C C6 0.6771(6) 0.7302(5) 0.0287(4) 0.0412(9) Uani d . 1
H H6 0.6260 0.7634 -0.0462 0.049 Uiso calc R 1
C C7 0.7484(5) 0.5961(5) 0.0315(3) 0.0399(9) Uani d . 1
H H7 0.7432 0.5383 -0.0404 0.048 Uiso calc R 1
C C8 0.8269(5) 0.5509(4) 0.1437(3) 0.0324(8) Uani d . 1
C C9 0.8363(5) 0.6363(4) 0.2517(3) 0.0345(8) Uani d . 1
H H9 0.8930 0.6060 0.3269 0.041 Uiso calc R 1
C C10 1.0534(5) 0.3855(4) 0.2320(3) 0.0351(8) Uani d . 1
H H10 1.1287 0.4550 0.2973 0.042 Uiso calc R 1
C C11 0.8296(6) 0.2854(5) 0.0684(4) 0.0420(9) Uani d . 1
H H11 0.7241 0.2714 0.0005 0.050 Uiso calc R 1
C C12 0.9406(5) 0.1831(4) 0.1058(4) 0.0408(9) Uani d . 1
H H12 0.9245 0.0849 0.0681 0.049 Uiso calc R 1

loop_
_atom_site_aniso_label
_atom_site_aniso_U_11
_atom_site_aniso_U_22
_atom_site_aniso_U_33
_atom_site_aniso_U_12
_atom_site_aniso_U_13
_atom_site_aniso_U_23
Zn 0.0466(3) 0.0312(3) 0.0303(3) 0.0095(2) 0.0097(2) 0.00105(18)
N1 0.0450(18) 0.0329(17) 0.0310(16) 0.0085(14) 0.0094(14) 0.0018(13)
N2 0.0389(16) 0.0300(16) 0.0302(16) 0.0103(13) 0.0102(13) 0.0061(12)
N3 0.0354(16) 0.0371(18) 0.0265(15) 0.0075(13) 0.0079(13) 0.0001(13)
N4 0.0443(18) 0.0357(17) 0.0307(16) 0.0087(14) 0.0087(14) 0.0018(13)
N5 0.062(2) 0.059(3) 0.049(2) -0.007(2) 0.010(2) 0.0135(19)
N6 0.060(2) 0.037(2) 0.052(2) 0.0005(17) 0.013(2) 0.0162(17)
N7 0.108(4) 0.055(3) 0.068(3) -0.025(3) -0.017(3) 0.013(2)
N8 0.097(3) 0.040(2) 0.041(2) 0.027(2) 0.011(2) -0.0052(16)
N9 0.0421(19) 0.040(2) 0.0401(19) 0.0083(15) 0.0099(15) -0.0052(15)
N10 0.066(3) 0.052(3) 0.069(3) 0.010(2) 0.022(2) 0.011(2)
C1 0.050(2) 0.035(2) 0.034(2) 0.0101(17) 0.0126(17) 0.0065(17)
C2 0.053(2) 0.0249(19) 0.045(2) 0.0148(17) 0.0155(19) 0.0054(16)
C3 0.050(2) 0.034(2) 0.045(2) 0.0136(17) 0.0163(19) 0.0132(17)
C4 0.0318(17) 0.037(2) 0.0306(19) 0.0055(15) 0.0107(15) 0.0049(15)
C5 0.037(2) 0.053(2) 0.037(2) 0.0169(18) 0.0139(17) 0.0177(18)
C6 0.044(2) 0.054(2) 0.031(2) 0.0184(18) 0.0122(17) 0.0165(18)
C7 0.039(2) 0.057(3) 0.0273(19) 0.0140(18) 0.0119(16) 0.0059(17)
C8 0.0302(17) 0.0334(19) 0.0340(19) 0.0070(14) 0.0092(15) 0.0034(15)
C9 0.0350(19) 0.044(2) 0.0251(18) 0.0098(16) 0.0064(15) 0.0079(15)
C10 0.042(2) 0.0294(19) 0.0300(19) 0.0063(15) 0.0054(16) -0.0014(15)
C11 0.036(2) 0.049(2) 0.035(2) 0.0056(18) 0.0047(16) -0.0085(18)
C12 0.043(2) 0.034(2) 0.042(2) 0.0036(17) 0.0124(18) -0.0094(17)

loop_
_atom_type_symbol
_atom_type_description
_atom_type_scat_dispersion_real
_atom_type_scat_dispersion_imag
_atom_type_scat_source
C C 0.0033 0.0016 'International Tables Vol C Tables 4.2.6.8 and 6.1.1.4'
H H 0.0000 0.0000 'International Tables Vol C Tables 4.2.6.8 and 6.1.1.4'
N N 0.0061 0.0033 'International Tables Vol C Tables 4.2.6.8 and 6.1.1.4'
Zn Zn 0.2839 1.4301 'International Tables Vol C Tables 4.2.6.8 and 6.1.1.4'

loop_
_geom_angle_atom_site_label_1
_geom_angle_atom_site_label_2
_geom_angle_atom_site_label_3
_geom_angle_site_symmetry_3
_geom_angle
_geom_angle_publ_flag
N8 Zn N5 . 113.8(2) y
N8 Zn N1 . 112.16(15) y
N5 Zn N1 . 111.59(15) y
N8 Zn N4 2_766 104.78(15) y
N5 Zn N4 2_766 105.99(15) y
N1 Zn N4 2_766 107.95(13) y
C1 N1 C2 . 105.6(3) ?
C1 N1 Zn . 125.2(3) ?
C2 N1 Zn . 129.1(3) ?
C1 N2 C3 . 106.9(3) ?
C1 N2 C4 . 124.2(3) ?
C3 N2 C4 . 128.8(3) ?
C10 N3 C11 . 107.1(3) ?
C10 N3 C8 . 126.9(3) ?
C11 N3 C8 . 126.0(3) ?
C10 N4 C12 . 106.3(3) ?
C10 N4 Zn 2_766 128.3(3) ?
C12 N4 Zn 2_766 125.1(3) ?
N6 N5 Zn . 126.7(3) ?
N7 N6 N5 . 177.1(5) ?
N9 N8 Zn . 127.5(3) ?
N10 N9 N8 . 176.4(4) ?
N1 C1 N2 . 111.2(3) ?
N1 C1 H1 . 124.4 ?
N2 C1 H1 . 124.4 ?
C3 C2 N1 . 109.7(3) ?
C3 C2 H2 . 125.1 ?
N1 C2 H2 . 125.1 ?
C2 C3 N2 . 106.5(3) ?
C2 C3 H3 . 126.7 ?
N2 C3 H3 . 126.7 ?
C9 C4 C5 . 121.9(4) ?
C9 C4 N2 . 119.4(3) ?
C5 C4 N2 . 118.6(3) ?
C6 C5 C4 . 118.2(4) ?
C6 C5 H5 . 120.9 ?
C4 C5 H5 . 120.9 ?
C5 C6 C7 . 121.4(4) ?
C5 C6 H6 . 119.3 ?
C7 C6 H6 . 119.3 ?
C8 C7 C6 . 118.2(4) ?
C8 C7 H7 . 120.9 ?
C6 C7 H7 . 120.9 ?
C7 C8 C9 . 121.6(4) ?
C7 C8 N3 . 119.1(3) ?
C9 C8 N3 . 119.3(3) ?
C4 C9 C8 . 118.6(3) ?
C4 C9 H9 . 120.7 ?
C8 C9 H9 . 120.7 ?
N4 C10 N3 . 111.0(3) ?
N4 C10 H10 . 124.5 ?
N3 C10 H10 . 124.5 ?
C12 C11 N3 . 106.9(3) ?
C12 C11 H11 . 126.5 ?
N3 C11 H11 . 126.5 ?
C11 C12 N4 . 108.7(3) ?
C11 C12 H12 . 125.7 ?
N4 C12 H12 . 125.7 ?

loop_
_geom_bond_atom_site_label_1
_geom_bond_atom_site_label_2
_geom_bond_site_symmetry_2
_geom_bond_distance
_geom_bond_publ_flag
Zn N1 . 2.005(3) y
Zn N4 2_766 2.012(3) y
Zn N5 . 1.953(4) y
Zn N8 . 1.930(4) y
N1 C1 . 1.311(5) ?
N1 C2 . 1.382(5) ?
N2 C1 . 1.344(5) ?
N2 C3 . 1.375(5) ?
N2 C4 . 1.444(5) ?
N3 C10 . 1.342(5) ?
N3 C11 . 1.359(5) ?
N3 C8 . 1.428(5) ?
N4 C10 . 1.307(5) ?
N4 C12 . 1.375(5) ?
N5 N6 . 1.183(5) ?
N6 N7 . 1.148(5) ?
N8 N9 . 1.214(5) ?
N9 N10 . 1.136(5) ?
C1 H1 . 0.9300 ?
C2 C3 . 1.333(6) ?
C2 H2 . 0.9300 ?
C3 H3 . 0.9300 ?
C4 C9 . 1.358(5) ?
C4 C5 . 1.390(5) ?
C5 C6 . 1.377(6) ?
C5 H5 . 0.9300 ?
C6 C7 . 1.388(6) ?
C6 H6 . 0.9300 ?
C7 C8 . 1.379(5) ?
C7 H7 . 0.9300 ?
C8 C9 . 1.387(5) ?
C9 H9 . 0.9300 ?
C10 H10 . 0.9300 ?
C11 C12 . 1.346(6) ?
C11 H11 . 0.9300 ?
C12 H12 . 0.9300 ?

loop_
_geom_hbond_atom_site_label_D
_geom_hbond_atom_site_label_H
_geom_hbond_atom_site_label_A
_geom_hbond_site_symmetry_A
_geom_hbond_distance_DH
_geom_hbond_distance_HA
_geom_hbond_distance_DA
_geom_hbond_angle_DHA
_geom_hbond_publ_flag
C1 H1 N7 2_666 0.93 2.47 3.384(6) 167 y
C10 H10 N7 1_655 0.93 2.56 3.431(6) 156 y
C11 H11 N9 1_544 0.93 2.62 3.245(6) 125 y

loop_
_geom_torsion_atom_site_label_1
_geom_torsion_atom_site_label_2
_geom_torsion_atom_site_label_3
_geom_torsion_atom_site_label_4
_geom_torsion_site_symmetry_1
_geom_torsion
N8 Zn N1 C1 . 174.3(3)
N5 Zn N1 C1 . -56.7(4)
N4 Zn N1 C1 2_766 59.4(4)
N8 Zn N1 C2 . -3.3(4)
N5 Zn N1 C2 . 125.7(3)
N4 Zn N1 C2 2_766 -118.2(3)
N8 Zn N5 N6 . 125.7(4)
N1 Zn N5 N6 . -2.4(5)
N4 Zn N5 N6 2_766 -119.7(4)
N5 Zn N8 N9 . -111.9(4)
N1 Zn N8 N9 . 15.9(5)
N4 Zn N8 N9 2_766 132.8(4)
C2 N1 C1 N2 . -0.2(5)
Zn N1 C1 N2 . -178.3(2)
C3 N2 C1 N1 . -0.2(5)
C4 N2 C1 N1 . -177.0(3)
C1 N1 C2 C3 . 0.5(5)
Zn N1 C2 C3 . 178.5(3)
N1 C2 C3 N2 . -0.6(5)
C1 N2 C3 C2 . 0.5(4)
C4 N2 C3 C2 . 177.1(3)
C1 N2 C4 C9 . -34.8(5)
C3 N2 C4 C9 . 149.0(4)
C1 N2 C4 C5 . 143.1(4)
C3 N2 C4 C5 . -33.0(5)
C9 C4 C5 C6 . 0.4(6)
N2 C4 C5 C6 . -177.5(3)
C4 C5 C6 C7 . 1.3(6)
C5 C6 C7 C8 . -1.3(6)
C6 C7 C8 C9 . -0.3(6)
C6 C7 C8 N3 . 179.9(3)
C10 N3 C8 C7 . 144.8(4)
C11 N3 C8 C7 . -34.7(5)
C10 N3 C8 C9 . -35.0(5)
C11 N3 C8 C9 . 145.5(4)
C5 C4 C9 C8 . -1.9(6)
N2 C4 C9 C8 . 176.0(3)
C7 C8 C9 C4 . 1.9(6)
N3 C8 C9 C4 . -178.3(3)
C12 N4 C10 N3 . 0.0(4)
Zn N4 C10 N3 2_766 173.8(2)
C11 N3 C10 N4 . -0.2(4)
C8 N3 C10 N4 . -179.8(3)
C10 N3 C11 C12 . 0.3(4)
C8 N3 C11 C12 . 179.9(3)
N3 C11 C12 N4 . -0.4(5)
C10 N4 C12 C11 . 0.2(4)
Zn N4 C12 C11 2_766 -173.9(3)
